data_4069022
loop_
_publ_author_name
'Wakioka, Masayuki'
'Nakajima, Yumiko'
'Ozawa, Fumiyuki'

_publ_section_title
;
 Mechanism of C&#x2212;P Reductive Elimination
 fromtrans-[Pd(CH&#xE5FB;CHPh)Br(PMePh2)2]
;
_journal_issue 8
_journal_name_full Organometallics
_journal_page_first 2527
_journal_paper_doi 10.1021/om801207k
_journal_volume 28
_journal_year 2009
_chemical_formula_moiety 'C34 H33 Br P2 Pd'
_chemical_formula_sum 'C34 H33 Br P2 Pd'
_chemical_formula_weight 689.85
_chemical_name_systematic trans-(Z)-styrylbromobis(methyldiphenylphosphine)palladium
_space_group_IT_number 14
_symmetry_cell_setting monoclinic
_symmetry_Int_Tables_number 14
_symmetry_space_group_name_Hall '-P 2ybc'
_symmetry_space_group_name_H-M 'P 1 21/c 1'
_atom_sites_solution_hydrogens geom
_atom_sites_solution_primary direct
_atom_sites_solution_secondary difmap
_audit_creation_method SHELXL-97
_cell_angle_alpha 90.00
_cell_angle_beta 111.543(4)
_cell_angle_gamma 90.00
_cell_formula_units_Z 8
_cell_length_a 19.196(6)
_cell_length_b 16.509(5)
_cell_length_c 20.194(7)
_cell_measurement_temperature 173(2)
_cell_volume 5953(3)
_computing_structure_refinement 'SHELXL-97 (Sheldrick, 1997)'
_computing_structure_solution 'SHELXS-97 (Sheldrick, 1990)'
_diffrn_ambient_temperature 173(2)
_diffrn_measured_fraction_theta_full 0.992
_diffrn_measured_fraction_theta_max 0.992
_diffrn_radiation_monochromator graphite
_diffrn_radiation_probe x-ray
_diffrn_radiation_type MoK\a
_diffrn_radiation_wavelength 0.71070
_diffrn_reflns_av_R_equivalents 0.0642
_diffrn_reflns_av_sigmaI/netI 0.0598
_diffrn_reflns_limit_h_max 24
_diffrn_reflns_limit_h_min -24
_diffrn_reflns_limit_k_max 19
_diffrn_reflns_limit_k_min -21
_diffrn_reflns_limit_l_max 26
_diffrn_reflns_limit_l_min -26
_diffrn_reflns_number 46439
_diffrn_reflns_theta_full 27.48
_diffrn_reflns_theta_max 27.48
_diffrn_reflns_theta_min 3.06
_diffrn_source 'fine-focus sealed tube'
_diffrn_source_type 'Rigaku Mercury CCD diffractometer'
_exptl_absorpt_coefficient_mu 2.095
_exptl_absorpt_correction_T_max 0.8503
_exptl_absorpt_correction_T_min 0.5915
_exptl_absorpt_correction_type numerical
_exptl_crystal_colour 'pale yellow'
_exptl_crystal_density_diffrn 1.540
_exptl_crystal_density_method 'not measured'
_exptl_crystal_description block
_exptl_crystal_F_000 2784
_exptl_crystal_recrystallization_method dihloromethane/diethylether
_exptl_crystal_size_max 0.28
_exptl_crystal_size_mid 0.20
_exptl_crystal_size_min 0.08
_refine_diff_density_max 1.158
_refine_diff_density_min -0.515
_refine_diff_density_rms 0.103
_refine_ls_extinction_method none
_refine_ls_goodness_of_fit_ref 0.930
_refine_ls_hydrogen_treatment mixed
_refine_ls_matrix_type full
_refine_ls_number_parameters 693
_refine_ls_number_reflns 13534
_refine_ls_number_restraints 0
_refine_ls_restrained_S_all 0.930
_refine_ls_R_factor_all 0.0732
_refine_ls_R_factor_gt 0.0498
_refine_ls_shift/su_max 0.002
_refine_ls_shift/su_mean 0.000
_refine_ls_structure_factor_coef Fsqd
_refine_ls_weighting_details 'calc w=1/[\s^2^(Fo^2^)+(0.1000P)^2^+0.0000P] where P=(Fo^2^+2Fc^2^)/3'
_refine_ls_weighting_scheme calc
_refine_ls_wR_factor_gt 0.1305
_refine_ls_wR_factor_ref 0.1496
_reflns_number_gt 10727
_reflns_number_total 13534
_reflns_threshold_expression >2sigma(I)
_cod_data_source_file om801207k_si_002.cif
_cod_data_source_block (Z)-1a
_cod_original_cell_volume 5952(3)
_cod_original_sg_symbol_H-M 'P 21/c'
_cod_database_code 4069022

loop_
_symmetry_equiv_pos_as_xyz
'x, y, z'
'-x, y+1/2, -z+1/2'
'-x, -y, -z'
'x, -y-1/2, z-1/2'

loop_
_atom_site_label
_atom_site_type_symbol
_atom_site_fract_x
_atom_site_fract_y
_atom_site_fract_z
_atom_site_U_iso_or_equiv
_atom_site_adp_type
_atom_site_occupancy
_atom_site_symmetry_multiplicity
_atom_site_calc_flag
_atom_site_refinement_flags
Pd1 Pd 0.684730(17) 0.159667(18) 0.932336(17) 0.01984(9) Uani 1 1 d .
Br1 Br 0.63259(3) 0.02437(3) 0.87874(3) 0.02895(12) Uani 1 1 d .
P1 P 0.56586(6) 0.21608(6) 0.89420(6) 0.0204(2) Uani 1 1 d .
P2 P 0.80913(6) 0.12141(7) 0.96936(7) 0.0256(2) Uani 1 1 d .
C1 C 0.7237(3) 0.2679(3) 0.9743(3) 0.0314(10) Uani 1 1 d .
H2 H 0.7288 0.3068 0.9417 0.038 Uiso 1 1 calc R
C2 C 0.7437(3) 0.2937(3) 1.0418(3) 0.0383(12) Uani 1 1 d .
H3 H 0.7602 0.3484 1.0498 0.046 Uiso 1 1 calc R
C3 C 0.7439(3) 0.2500(3) 1.1047(3) 0.0345(11) Uani 1 1 d .
C4 C 0.7126(3) 0.1743(3) 1.1035(3) 0.0346(11) Uani 1 1 d .
H1 H 0.686(2) 0.150(2) 1.056(2) 0.017(11) Uiso 1 1 d .
C5 C 0.7155(3) 0.1352(4) 1.1647(3) 0.0487(14) Uani 1 1 d .
H4 H 0.6928 0.0836 1.1623 0.058 Uiso 1 1 calc R
C6 C 0.7519(4) 0.1722(5) 1.2300(4) 0.072(2) Uani 1 1 d .
H5 H 0.7551 0.1455 1.2726 0.087 Uiso 1 1 calc R
C7 C 0.7836(4) 0.2478(5) 1.2331(3) 0.073(2) Uani 1 1 d .
H6 H 0.8088 0.2730 1.2779 0.088 Uiso 1 1 calc R
C8 C 0.7787(3) 0.2867(4) 1.1714(3) 0.0575(17) Uani 1 1 d .
H7 H 0.7993 0.3394 1.1739 0.069 Uiso 1 1 calc R
C9 C 0.5554(3) 0.3108(3) 0.9359(3) 0.0293(10) Uani 1 1 d .
H8 H 0.5860 0.3529 0.9256 0.044 Uiso 1 1 calc R
H9 H 0.5718 0.3032 0.9875 0.044 Uiso 1 1 calc R
H10 H 0.5027 0.3274 0.9170 0.044 Uiso 1 1 calc R
C10 C 0.5371(2) 0.2460(2) 0.8012(2) 0.0225(9) Uani 1 1 d .
C11 C 0.5846(3) 0.2306(3) 0.7649(2) 0.0312(10) Uani 1 1 d .
H11 H 0.6284 0.1991 0.7869 0.037 Uiso 1 1 calc R
C12 C 0.5686(3) 0.2606(3) 0.6968(3) 0.0411(12) Uani 1 1 d .
H12 H 0.6015 0.2500 0.6724 0.049 Uiso 1 1 calc R
C13 C 0.5046(3) 0.3062(3) 0.6645(3) 0.0412(13) Uani 1 1 d .
H13 H 0.4940 0.3276 0.6182 0.049 Uiso 1 1 calc R
C14 C 0.4557(3) 0.3206(3) 0.6997(3) 0.0449(14) Uani 1 1 d .
H14 H 0.4115 0.3516 0.6774 0.054 Uiso 1 1 calc R
C15 C 0.4717(3) 0.2898(3) 0.7673(3) 0.0383(12) Uani 1 1 d .
H15 H 0.4377 0.2986 0.7908 0.046 Uiso 1 1 calc R
C16 C 0.4917(2) 0.1541(3) 0.9044(2) 0.0239(9) Uani 1 1 d .
C17 C 0.4275(3) 0.1329(4) 0.8490(3) 0.0484(14) Uani 1 1 d .
H16 H 0.4201 0.1492 0.8018 0.058 Uiso 1 1 calc R
C18 C 0.3729(3) 0.0868(4) 0.8627(4) 0.0635(19) Uani 1 1 d .
H17 H 0.3284 0.0721 0.8243 0.076 Uiso 1 1 calc R
C19 C 0.3826(3) 0.0627(3) 0.9300(3) 0.0454(14) Uani 1 1 d .
H18 H 0.3447 0.0321 0.9384 0.054 Uiso 1 1 calc R
C20 C 0.4462(3) 0.0825(3) 0.9849(3) 0.0358(11) Uani 1 1 d .
H19 H 0.4531 0.0653 1.0319 0.043 Uiso 1 1 calc R
C21 C 0.5016(3) 0.1281(3) 0.9727(2) 0.0312(10) Uani 1 1 d .
H20 H 0.5464 0.1414 1.0113 0.037 Uiso 1 1 calc R
C22 C 0.8779(3) 0.2025(3) 0.9843(3) 0.0429(13) Uani 1 1 d .
H21 H 0.8726 0.2409 1.0192 0.064 Uiso 1 1 calc R
H22 H 0.8695 0.2308 0.9394 0.064 Uiso 1 1 calc R
H23 H 0.9285 0.1794 1.0024 0.064 Uiso 1 1 calc R
C23 C 0.8360(2) 0.0567(3) 0.9092(2) 0.0268(9) Uani 1 1 d .
C24 C 0.9007(3) 0.0096(3) 0.9347(3) 0.0323(10) Uani 1 1 d .
H30 H 0.9276 0.0048 0.9845 0.039 Uiso 1 1 calc R
C25 C 0.9258(3) -0.0304(3) 0.8868(3) 0.0392(12) Uani 1 1 d .
H31 H 0.9696 -0.0630 0.9043 0.047 Uiso 1 1 calc R
C26 C 0.8882(3) -0.0233(3) 0.8152(3) 0.0332(11) Uani 1 1 d .
H32 H 0.9072 -0.0490 0.7832 0.040 Uiso 1 1 calc R
C27 C 0.8230(3) 0.0210(3) 0.7891(3) 0.0349(11) Uani 1 1 d .
H33 H 0.7960 0.0242 0.7393 0.042 Uiso 1 1 calc R
C28 C 0.7967(3) 0.0613(3) 0.8364(2) 0.0317(10) Uani 1 1 d .
H34 H 0.7517 0.0919 0.8185 0.038 Uiso 1 1 calc R
C29 C 0.8388(2) 0.0676(3) 1.0538(2) 0.0280(10) Uani 1 1 d .
C30 C 0.8082(3) -0.0069(3) 1.0571(2) 0.0323(10) Uani 1 1 d .
H35 H 0.7739 -0.0308 1.0149 0.039 Uiso 1 1 calc R
C31 C 0.8269(3) -0.0475(4) 1.1212(3) 0.0454(13) Uani 1 1 d .
H36 H 0.8053 -0.0990 1.1224 0.054 Uiso 1 1 calc R
C32 C 0.8760(3) -0.0147(4) 1.1834(3) 0.0522(16) Uani 1 1 d .
H37 H 0.8886 -0.0431 1.2272 0.063 Uiso 1 1 calc R
C33 C 0.9071(3) 0.0611(5) 1.1807(3) 0.0570(18) Uani 1 1 d .
H38 H 0.9411 0.0850 1.2230 0.068 Uiso 1 1 calc R
C34 C 0.8882(3) 0.1015(4) 1.1164(3) 0.0410(13) Uani 1 1 d .
H39 H 0.9094 0.1531 1.1150 0.049 Uiso 1 1 calc R
Pd2 Pd 0.795957(18) -0.334621(19) 1.048360(18) 0.02114(10) Uani 1 1 d .
Br2 Br 0.85151(3) -0.46628(3) 1.11004(2) 0.02878(12) Uani 1 1 d .
P3 P 0.91336(6) -0.27433(7) 1.07484(6) 0.0236(2) Uani 1 1 d .
P4 P 0.67369(6) -0.38211(7) 1.01284(6) 0.0231(2) Uani 1 1 d .
C35 C 0.7497(2) -0.2299(3) 1.0037(3) 0.0302(10) Uani 1 1 d .
H40 H 0.7339 -0.1963 1.0337 0.036 Uiso 1 1 calc R
C36 C 0.7372(3) -0.1990(3) 0.9399(3) 0.0348(11) Uani 1 1 d .
H41 H 0.7138 -0.1473 0.9312 0.042 Uiso 1 1 calc R
C37 C 0.7545(3) -0.2336(3) 0.8811(3) 0.0370(12) Uani 1 1 d .
C38 C 0.7684(3) -0.3158(3) 0.8753(3) 0.0414(13) Uani 1 1 d .
H42 H 0.7672 -0.3516 0.9117 0.050 Uiso 1 1 calc R
C39 C 0.7840(4) -0.3472(4) 0.8180(3) 0.0547(16) Uani 1 1 d .
H43 H 0.7926 -0.4035 0.8147 0.066 Uiso 1 1 calc R
C40 C 0.7865(4) -0.2933(4) 0.7654(3) 0.0611(18) Uani 1 1 d .
H44 H 0.7965 -0.3130 0.7256 0.073 Uiso 1 1 calc R
C41 C 0.7747(4) -0.2115(5) 0.7712(4) 0.0669(19) Uani 1 1 d .
H45 H 0.7779 -0.1751 0.7360 0.080 Uiso 1 1 calc R
C42 C 0.7584(3) -0.1822(4) 0.8280(3) 0.0539(16) Uani 1 1 d .
H46 H 0.7497 -0.1259 0.8309 0.065 Uiso 1 1 calc R
C43 C 0.9189(3) -0.1861(3) 1.0224(3) 0.0325(11) Uani 1 1 d .
H24 H 0.8889 -0.1419 1.0307 0.049 Uiso 1 1 calc R
H25 H 0.8994 -0.2003 0.9718 0.049 Uiso 1 1 calc R
H26 H 0.9711 -0.1687 1.0367 0.049 Uiso 1 1 calc R
C44 C 0.9854(3) -0.3396(3) 1.0639(3) 0.0268(10) Uani 1 1 d .
C45 C 0.9797(3) -0.3628(3) 0.9963(3) 0.0311(10) Uani 1 1 d .
H47 H 0.9381 -0.3450 0.9563 0.037 Uiso 1 1 calc R
C46 C 1.0339(3) -0.4118(3) 0.9857(3) 0.0402(13) Uani 1 1 d .
H48 H 1.0295 -0.4268 0.9389 0.048 Uiso 1 1 calc R
C47 C 1.0936(3) -0.4381(3) 1.0434(3) 0.0410(13) Uani 1 1 d .
H49 H 1.1307 -0.4717 1.0367 0.049 Uiso 1 1 calc R
C48 C 1.0999(3) -0.4161(3) 1.1107(3) 0.0461(14) Uani 1 1 d .
H50 H 1.1413 -0.4348 1.1504 0.055 Uiso 1 1 calc R
C49 C 1.0464(3) -0.3666(3) 1.1218(3) 0.0347(11) Uani 1 1 d .
H51 H 1.0515 -0.3515 1.1688 0.042 Uiso 1 1 calc R
C50 C 0.9533(2) -0.2392(3) 1.1669(2) 0.0262(9) Uani 1 1 d .
C51 C 0.9344(3) -0.2787(3) 1.2178(3) 0.0378(12) Uani 1 1 d .
H62 H 0.9003 -0.3228 1.2045 0.045 Uiso 1 1 calc R
C52 C 0.9651(3) -0.2543(4) 1.2887(3) 0.0485(14) Uani 1 1 d .
H63 H 0.9522 -0.2823 1.3237 0.058 Uiso 1 1 calc R
C53 C 1.0138(3) -0.1903(3) 1.3082(3) 0.0442(13) Uani 1 1 d .
H64 H 1.0349 -0.1743 1.3568 0.053 Uiso 1 1 calc R
C54 C 1.0325(3) -0.1491(3) 1.2579(3) 0.0467(14) Uani 1 1 d .
H65 H 1.0651 -0.1037 1.2713 0.056 Uiso 1 1 calc R
C55 C 1.0030(3) -0.1743(3) 1.1870(3) 0.0431(13) Uani 1 1 d .
H66 H 1.0169 -0.1470 1.1524 0.052 Uiso 1 1 calc R
C56 C 0.6005(3) -0.3057(3) 0.9934(3) 0.0363(11) Uani 1 1 d .
H27 H 0.5517 -0.3324 0.9810 0.055 Uiso 1 1 calc R
H28 H 0.6006 -0.2722 0.9534 0.055 Uiso 1 1 calc R
H29 H 0.6097 -0.2715 1.0354 0.055 Uiso 1 1 calc R
C57 C 0.6483(3) -0.4417(3) 0.9310(2) 0.0277(10) Uani 1 1 d .
C58 C 0.6988(3) -0.4999(3) 0.9262(2) 0.0291(10) Uani 1 1 d .
H52 H 0.7439 -0.5092 0.9657 0.035 Uiso 1 1 calc R
C59 C 0.6836(3) -0.5439(3) 0.8644(3) 0.0371(12) Uani 1 1 d .
H53 H 0.7187 -0.5829 0.8615 0.045 Uiso 1 1 calc R
C60 C 0.6180(3) -0.5321(3) 0.8068(3) 0.0447(14) Uani 1 1 d .
H54 H 0.6074 -0.5638 0.7650 0.054 Uiso 1 1 calc R
C61 C 0.5676(3) -0.4740(4) 0.8103(3) 0.0616(19) Uani 1 1 d .
H55 H 0.5226 -0.4645 0.7706 0.074 Uiso 1 1 calc R
C62 C 0.5837(3) -0.4296(4) 0.8726(3) 0.0498(15) Uani 1 1 d .
H56 H 0.5490 -0.3897 0.8749 0.060 Uiso 1 1 calc R
C63 C 0.6518(2) -0.4465(3) 1.0761(2) 0.0243(9) Uani 1 1 d .
C64 C 0.6391(3) -0.5287(3) 1.0659(3) 0.0484(15) Uani 1 1 d .
H57 H 0.6417 -0.5540 1.0246 0.058 Uiso 1 1 calc R
C65 C 0.6224(4) -0.5746(3) 1.1160(3) 0.0530(16) Uani 1 1 d .
H58 H 0.6138 -0.6311 1.1084 0.064 Uiso 1 1 calc R
C66 C 0.6181(3) -0.5398(3) 1.1761(3) 0.0386(12) Uani 1 1 d .
H59 H 0.6046 -0.5711 1.2091 0.046 Uiso 1 1 calc R
C67 C 0.6336(3) -0.4592(3) 1.1875(3) 0.0415(12) Uani 1 1 d .
H60 H 0.6335 -0.4346 1.2300 0.050 Uiso 1 1 calc R
C68 C 0.6495(3) -0.4128(3) 1.1375(3) 0.0420(12) Uani 1 1 d .
H61 H 0.6590 -0.3565 1.1459 0.050 Uiso 1 1 calc R

loop_
_atom_site_aniso_label
_atom_site_aniso_U_11
_atom_site_aniso_U_22
_atom_site_aniso_U_33
_atom_site_aniso_U_23
_atom_site_aniso_U_13
_atom_site_aniso_U_12
Pd1 0.01902(17) 0.01907(17) 0.02214(17) 0.00095(12) 0.00839(13) 0.00147(12)
Br1 0.0304(2) 0.0231(2) 0.0346(3) -0.00593(18) 0.0134(2) -0.00301(18)
P1 0.0200(5) 0.0202(5) 0.0217(5) 0.0001(4) 0.0085(4) 0.0018(4)
P2 0.0195(5) 0.0253(6) 0.0332(6) -0.0015(5) 0.0110(5) -0.0009(4)
C1 0.028(2) 0.022(2) 0.045(3) 0.001(2) 0.014(2) -0.0002(18)
C2 0.034(3) 0.021(2) 0.053(3) -0.008(2) 0.007(2) -0.003(2)
C3 0.026(2) 0.037(3) 0.035(3) -0.010(2) 0.004(2) 0.007(2)
C4 0.032(3) 0.043(3) 0.030(3) -0.007(2) 0.013(2) 0.005(2)
C5 0.044(3) 0.067(4) 0.041(3) 0.005(3) 0.023(3) 0.010(3)
C6 0.060(4) 0.123(7) 0.033(3) 0.010(4) 0.016(3) 0.031(4)
C7 0.067(5) 0.105(6) 0.032(4) -0.025(4) 0.001(3) 0.018(4)
C8 0.050(4) 0.061(4) 0.048(4) -0.024(3) 0.003(3) 0.004(3)
C9 0.033(3) 0.024(2) 0.036(3) -0.0040(19) 0.020(2) 0.0046(19)
C10 0.025(2) 0.023(2) 0.018(2) 0.0017(16) 0.0049(17) -0.0041(17)
C11 0.033(3) 0.035(3) 0.027(2) 0.0003(19) 0.013(2) -0.001(2)
C12 0.050(3) 0.048(3) 0.030(3) -0.001(2) 0.021(3) -0.012(3)
C13 0.060(3) 0.034(3) 0.019(2) 0.002(2) 0.003(2) -0.017(2)
C14 0.041(3) 0.039(3) 0.039(3) 0.012(2) -0.003(3) 0.005(2)
C15 0.034(3) 0.042(3) 0.036(3) 0.013(2) 0.010(2) 0.011(2)
C16 0.021(2) 0.025(2) 0.027(2) 0.0016(17) 0.0106(18) 0.0034(17)
C17 0.043(3) 0.061(4) 0.030(3) 0.012(3) 0.001(2) -0.021(3)
C18 0.036(3) 0.077(5) 0.060(4) 0.021(3) -0.003(3) -0.030(3)
C19 0.032(3) 0.042(3) 0.065(4) 0.010(3) 0.021(3) -0.009(2)
C20 0.045(3) 0.030(3) 0.043(3) -0.003(2) 0.027(3) -0.003(2)
C21 0.032(2) 0.034(3) 0.028(2) -0.0038(19) 0.011(2) -0.006(2)
C22 0.031(3) 0.033(3) 0.070(4) -0.009(3) 0.024(3) -0.010(2)
C23 0.025(2) 0.028(2) 0.032(2) 0.0027(19) 0.015(2) -0.0024(18)
C24 0.028(2) 0.040(3) 0.028(2) 0.001(2) 0.010(2) 0.009(2)
C25 0.035(3) 0.043(3) 0.043(3) 0.001(2) 0.019(2) 0.017(2)
C26 0.033(3) 0.039(3) 0.034(3) -0.001(2) 0.019(2) 0.002(2)
C27 0.036(3) 0.046(3) 0.026(2) 0.002(2) 0.015(2) -0.002(2)
C28 0.029(2) 0.040(3) 0.029(2) 0.003(2) 0.014(2) 0.004(2)
C29 0.019(2) 0.040(3) 0.025(2) -0.0080(19) 0.0075(18) 0.0095(19)
C30 0.034(3) 0.035(3) 0.026(2) -0.0037(19) 0.009(2) 0.002(2)
C31 0.054(3) 0.047(3) 0.040(3) 0.004(3) 0.023(3) 0.011(3)
C32 0.047(3) 0.080(5) 0.027(3) 0.006(3) 0.011(3) 0.018(3)
C33 0.037(3) 0.102(6) 0.029(3) -0.022(3) 0.010(2) 0.004(3)
C34 0.030(3) 0.058(3) 0.035(3) -0.015(2) 0.011(2) -0.005(2)
Pd2 0.02017(17) 0.02116(17) 0.02295(18) 0.00191(12) 0.00893(14) 0.00124(12)
Br2 0.0295(2) 0.0266(2) 0.0306(2) 0.00757(18) 0.0114(2) 0.00458(18)
P3 0.0206(5) 0.0239(6) 0.0276(6) 0.0015(4) 0.0102(5) 0.0002(4)
P4 0.0199(5) 0.0248(6) 0.0260(6) -0.0001(4) 0.0099(5) 0.0022(4)
C35 0.027(2) 0.022(2) 0.039(3) 0.0008(19) 0.008(2) 0.0020(18)
C36 0.027(2) 0.023(2) 0.046(3) 0.008(2) 0.003(2) 0.0017(19)
C37 0.023(2) 0.040(3) 0.039(3) 0.016(2) 0.001(2) -0.007(2)
C38 0.053(3) 0.036(3) 0.036(3) 0.000(2) 0.017(3) -0.017(2)
C39 0.074(4) 0.052(4) 0.043(3) -0.007(3) 0.028(3) -0.023(3)
C40 0.065(4) 0.084(5) 0.036(3) -0.008(3) 0.021(3) -0.030(4)
C41 0.067(4) 0.077(5) 0.056(4) 0.022(4) 0.021(4) -0.009(4)
C42 0.042(3) 0.055(4) 0.060(4) 0.027(3) 0.013(3) 0.000(3)
C43 0.028(2) 0.027(2) 0.045(3) 0.007(2) 0.016(2) -0.0023(19)
C44 0.028(2) 0.023(2) 0.032(2) -0.0017(18) 0.014(2) -0.0044(18)
C45 0.037(3) 0.032(2) 0.027(2) -0.0021(19) 0.015(2) 0.000(2)
C46 0.054(3) 0.035(3) 0.047(3) -0.008(2) 0.036(3) -0.009(2)
C47 0.033(3) 0.033(3) 0.067(4) -0.005(3) 0.029(3) 0.004(2)
C48 0.030(3) 0.047(3) 0.059(4) -0.003(3) 0.013(3) 0.011(2)
C49 0.030(3) 0.040(3) 0.032(3) -0.001(2) 0.008(2) 0.005(2)
C50 0.021(2) 0.025(2) 0.031(2) -0.0020(18) 0.0090(19) 0.0016(17)
C51 0.041(3) 0.040(3) 0.035(3) -0.009(2) 0.017(2) -0.009(2)
C52 0.054(4) 0.055(4) 0.038(3) -0.006(3) 0.019(3) -0.006(3)
C53 0.046(3) 0.041(3) 0.040(3) -0.013(2) 0.009(3) 0.008(3)
C54 0.041(3) 0.038(3) 0.048(3) -0.007(2) 0.000(3) -0.004(2)
C55 0.038(3) 0.045(3) 0.043(3) 0.001(2) 0.009(2) -0.008(2)
C56 0.029(3) 0.038(3) 0.045(3) 0.009(2) 0.018(2) 0.010(2)
C57 0.027(2) 0.033(2) 0.025(2) -0.0013(18) 0.0120(19) -0.0044(19)
C58 0.032(2) 0.029(2) 0.026(2) 0.0009(18) 0.012(2) -0.0010(19)
C59 0.048(3) 0.034(3) 0.039(3) -0.005(2) 0.027(3) -0.002(2)
C60 0.052(3) 0.056(4) 0.030(3) -0.013(2) 0.021(3) -0.015(3)
C61 0.033(3) 0.104(6) 0.035(3) -0.022(3) -0.003(3) 0.003(3)
C62 0.034(3) 0.075(4) 0.036(3) -0.009(3) 0.007(2) 0.014(3)
C63 0.021(2) 0.026(2) 0.030(2) 0.0001(18) 0.0141(19) -0.0007(17)
C64 0.068(4) 0.043(3) 0.047(3) -0.010(3) 0.036(3) -0.017(3)
C65 0.083(5) 0.036(3) 0.050(4) -0.012(3) 0.037(3) -0.025(3)
C66 0.039(3) 0.048(3) 0.034(3) 0.002(2) 0.019(2) -0.006(2)
C67 0.055(3) 0.044(3) 0.028(3) 0.002(2) 0.019(3) 0.009(3)
C68 0.067(4) 0.024(2) 0.036(3) -0.001(2) 0.020(3) -0.002(2)

loop_
_atom_type_symbol
_atom_type_description
_atom_type_scat_dispersion_real
_atom_type_scat_dispersion_imag
_atom_type_scat_source
C C 0.0033 0.0016 'International Tables Vol C Tables 4.2.6.8 and 6.1.1.4'
H H 0.0000 0.0000 'International Tables Vol C Tables 4.2.6.8 and 6.1.1.4'
P P 0.1023 0.0942 'International Tables Vol C Tables 4.2.6.8 and 6.1.1.4'
Br Br -0.2901 2.4595 'International Tables Vol C Tables 4.2.6.8 and 6.1.1.4'
Pd Pd -0.9988 1.0072 'International Tables Vol C Tables 4.2.6.8 and 6.1.1.4'

loop_
_geom_angle_atom_site_label_1
_geom_angle_atom_site_label_2
_geom_angle_atom_site_label_3
_geom_angle
C1 Pd1 P2 85.75(13)
C1 Pd1 P1 87.21(13)
P2 Pd1 P1 172.04(4)
C1 Pd1 Br1 178.70(12)
P2 Pd1 Br1 95.55(3)
P1 Pd1 Br1 91.50(3)
C10 P1 C9 101.6(2)
C10 P1 C16 108.3(2)
C9 P1 C16 101.9(2)
C10 P1 Pd1 109.92(14)
C9 P1 Pd1 116.97(16)
C16 P1 Pd1 116.78(14)
C29 P2 C22 104.1(3)
C29 P2 C23 105.7(2)
C22 P2 C23 100.1(2)
C29 P2 Pd1 111.56(14)
C22 P2 Pd1 116.82(18)
C23 P2 Pd1 117.03(15)
C2 C1 Pd1 129.5(4)
C2 C1 H2 115.2
Pd1 C1 H2 115.2
C1 C2 C3 129.4(4)
C1 C2 H3 115.3
C3 C2 H3 115.3
C4 C3 C8 117.3(5)
C4 C3 C2 124.6(5)
C8 C3 C2 118.0(5)
C5 C4 C3 122.2(5)
C5 C4 H1 122(2)
C3 C4 H1 116(2)
C4 C5 C6 119.1(6)
C4 C5 H4 120.4
C6 C5 H4 120.4
C7 C6 C5 120.1(7)
C7 C6 H5 119.9
C5 C6 H5 119.9
C8 C7 C6 119.9(6)
C8 C7 H6 120.0
C6 C7 H6 120.0
C7 C8 C3 121.2(6)
C7 C8 H7 119.4
C3 C8 H7 119.4
P1 C9 H8 109.5
P1 C9 H9 109.5
H8 C9 H9 109.5
P1 C9 H10 109.5
H8 C9 H10 109.5
H9 C9 H10 109.5
C11 C10 C15 118.9(4)
C11 C10 P1 119.1(3)
C15 C10 P1 121.8(3)
C12 C11 C10 120.7(5)
C12 C11 H11 119.7
C10 C11 H11 119.7
C13 C12 C11 119.8(5)
C13 C12 H12 120.1
C11 C12 H12 120.1
C12 C13 C14 120.1(5)
C12 C13 H13 119.9
C14 C13 H13 119.9
C15 C14 C13 119.7(5)
C15 C14 H14 120.2
C13 C14 H14 120.2
C14 C15 C10 120.8(5)
C14 C15 H15 119.6
C10 C15 H15 119.6
C17 C16 C21 119.0(4)
C17 C16 P1 123.8(4)
C21 C16 P1 117.2(3)
C16 C17 C18 119.5(5)
C16 C17 H16 120.3
C18 C17 H16 120.3
C19 C18 C17 121.1(5)
C19 C18 H17 119.5
C17 C18 H17 119.5
C20 C19 C18 120.0(5)
C20 C19 H18 120.0
C18 C19 H18 120.0
C19 C20 C21 120.1(5)
C19 C20 H19 120.0
C21 C20 H19 120.0
C16 C21 C20 120.4(5)
C16 C21 H20 119.8
C20 C21 H20 119.8
P2 C22 H21 109.5
P2 C22 H22 109.5
H21 C22 H22 109.5
P2 C22 H23 109.5
H21 C22 H23 109.5
H22 C22 H23 109.5
C28 C23 C24 119.1(4)
C28 C23 P2 119.7(3)
C24 C23 P2 120.7(4)
C23 C24 C25 119.7(4)
C23 C24 H30 120.1
C25 C24 H30 120.1
C26 C25 C24 120.8(5)
C26 C25 H31 119.6
C24 C25 H31 119.6
C25 C26 C27 120.3(4)
C25 C26 H32 119.9
C27 C26 H32 119.9
C26 C27 C28 119.7(5)
C26 C27 H33 120.1
C28 C27 H33 120.1
C23 C28 C27 120.3(4)
C23 C28 H34 119.9
C27 C28 H34 119.9
C30 C29 C34 118.4(5)
C30 C29 P2 119.4(4)
C34 C29 P2 122.1(4)
C29 C30 C31 120.7(5)
C29 C30 H35 119.7
C31 C30 H35 119.7
C32 C31 C30 121.3(6)
C32 C31 H36 119.3
C30 C31 H36 119.3
C31 C32 C33 118.6(5)
C31 C32 H37 120.7
C33 C32 H37 120.7
C34 C33 C32 119.9(5)
C34 C33 H38 120.0
C32 C33 H38 120.0
C33 C34 C29 121.1(6)
C33 C34 H39 119.4
C29 C34 H39 119.4
C35 Pd2 P4 85.51(13)
C35 Pd2 P3 88.06(13)
P4 Pd2 P3 173.31(4)
C35 Pd2 Br2 176.90(14)
P4 Pd2 Br2 93.28(4)
P3 Pd2 Br2 93.23(4)
C50 P3 C43 104.1(2)
C50 P3 C44 104.9(2)
C43 P3 C44 101.1(2)
C50 P3 Pd2 112.18(14)
C43 P3 Pd2 117.56(16)
C44 P3 Pd2 115.44(15)
C56 P4 C63 101.3(2)
C56 P4 C57 104.5(2)
C63 P4 C57 105.4(2)
C56 P4 Pd2 116.44(18)
C63 P4 Pd2 116.53(15)
C57 P4 Pd2 111.36(14)
C36 C35 Pd2 131.6(4)
C36 C35 H40 114.2
Pd2 C35 H40 114.2
C35 C36 C37 128.8(4)
C35 C36 H41 115.6
C37 C36 H41 115.6
C42 C37 C38 117.6(5)
C42 C37 C36 118.7(5)
C38 C37 C36 123.7(4)
C37 C38 C39 122.4(5)
C37 C38 H42 118.8
C39 C38 H42 118.8
C38 C39 C40 118.0(6)
C38 C39 H43 121.0
C40 C39 H43 121.0
C41 C40 C39 120.4(6)
C41 C40 H44 119.8
C39 C40 H44 119.8
C40 C41 C42 120.4(6)
C40 C41 H45 119.8
C42 C41 H45 119.8
C41 C42 C37 121.3(6)
C41 C42 H46 119.4
C37 C42 H46 119.4
P3 C43 H24 109.5
P3 C43 H25 109.5
H24 C43 H25 109.5
P3 C43 H26 109.5
H24 C43 H26 109.5
H25 C43 H26 109.5
C45 C44 C49 118.7(4)
C45 C44 P3 119.5(4)
C49 C44 P3 121.8(4)
C44 C45 C46 121.2(5)
C44 C45 H47 119.4
C46 C45 H47 119.4
C47 C46 C45 119.4(5)
C47 C46 H48 120.3
C45 C46 H48 120.3
C48 C47 C46 120.1(5)
C48 C47 H49 120.0
C46 C47 H49 120.0
C47 C48 C49 120.9(5)
C47 C48 H50 119.5
C49 C48 H50 119.5
C44 C49 C48 119.7(5)
C44 C49 H51 120.2
C48 C49 H51 120.2
C51 C50 C55 119.2(5)
C51 C50 P3 118.9(4)
C55 C50 P3 121.9(4)
C50 C51 C52 120.3(5)
C50 C51 H62 119.9
C52 C51 H62 119.9
C53 C52 C51 120.3(5)
C53 C52 H63 119.8
C51 C52 H63 119.8
C52 C53 C54 120.3(5)
C52 C53 H64 119.9
C54 C53 H64 119.9
C53 C54 C55 119.6(5)
C53 C54 H65 120.2
C55 C54 H65 120.2
C50 C55 C54 120.4(5)
C50 C55 H66 119.8
C54 C55 H66 119.8
P4 C56 H27 109.5
P4 C56 H28 109.5
H27 C56 H28 109.5
P4 C56 H29 109.5
H27 C56 H29 109.5
H28 C56 H29 109.5
C62 C57 C58 118.2(5)
C62 C57 P4 123.6(4)
C58 C57 P4 118.2(4)
C59 C58 C57 120.3(5)
C59 C58 H52 119.9
C57 C58 H52 119.9
C60 C59 C58 120.8(5)
C60 C59 H53 119.6
C58 C59 H53 119.6
C59 C60 C61 119.7(5)
C59 C60 H54 120.2
C61 C60 H54 120.2
C60 C61 C62 119.0(5)
C60 C61 H55 120.5
C62 C61 H55 120.5
C57 C62 C61 122.0(5)
C57 C62 H56 119.0
C61 C62 H56 119.0
C68 C63 C64 118.0(4)
C68 C63 P4 119.2(3)
C64 C63 P4 122.8(4)
C63 C64 C65 120.1(5)
C63 C64 H57 119.9
C65 C64 H57 119.9
C66 C65 C64 121.3(5)
C66 C65 H58 119.3
C64 C65 H58 119.3
C67 C66 C65 118.4(5)
C67 C66 H59 120.8
C65 C66 H59 120.8
C66 C67 C68 120.6(5)
C66 C67 H60 119.7
C68 C67 H60 119.7
C63 C68 C67 121.5(5)
C63 C68 H61 119.3
C67 C68 H61 119.3

loop_
_geom_bond_atom_site_label_1
_geom_bond_atom_site_label_2
_geom_bond_distance
Pd1 C1 2.002(5)
Pd1 P2 2.3128(13)
Pd1 P1 2.3187(12)
Pd1 Br1 2.5233(8)
P1 C10 1.820(4)
P1 C9 1.822(4)
P1 C16 1.826(4)
P2 C29 1.818(5)
P2 C22 1.826(5)
P2 C23 1.828(5)
C1 C2 1.341(7)
C1 H2 0.9500
C2 C3 1.461(7)
C2 H3 0.9500
C3 C4 1.382(7)
C3 C8 1.402(7)
C4 C5 1.378(7)
C4 H1 0.99(4)
C5 C6 1.386(9)
C5 H4 0.9500
C6 C7 1.379(10)
C6 H5 0.9500
C7 C8 1.374(9)
C7 H6 0.9500
C8 H7 0.9500
C9 H8 0.9800
C9 H9 0.9800
C9 H10 0.9800
C10 C11 1.388(6)
C10 C15 1.391(6)
C11 C12 1.385(6)
C11 H11 0.9500
C12 C13 1.383(8)
C12 H12 0.9500
C13 C14 1.390(7)
C13 H13 0.9500
C14 C15 1.381(7)
C14 H14 0.9500
C15 H15 0.9500
C16 C17 1.371(7)
C16 C21 1.390(6)
C17 C18 1.402(7)
C17 H16 0.9500
C18 C19 1.362(8)
C18 H17 0.9500
C19 C20 1.354(8)
C19 H18 0.9500
C20 C21 1.398(6)
C20 H19 0.9500
C21 H20 0.9500
C22 H21 0.9800
C22 H22 0.9800
C22 H23 0.9800
C23 C28 1.386(6)
C23 C24 1.394(6)
C24 C25 1.395(6)
C24 H30 0.9500
C25 C26 1.363(7)
C25 H31 0.9500
C26 C27 1.377(7)
C26 H32 0.9500
C27 C28 1.402(6)
C27 H33 0.9500
C28 H34 0.9500
C29 C30 1.377(7)
C29 C34 1.389(6)
C30 C31 1.383(7)
C30 H35 0.9500
C31 C32 1.373(8)
C31 H36 0.9500
C32 C33 1.396(9)
C32 H37 0.9500
C33 C34 1.385(8)
C33 H38 0.9500
C34 H39 0.9500
Pd2 C35 2.001(4)
Pd2 P4 2.3242(13)
Pd2 P3 2.3390(13)
Pd2 Br2 2.5373(8)
P3 C50 1.826(5)
P3 C43 1.826(4)
P3 C44 1.830(4)
P4 C56 1.821(5)
P4 C63 1.825(4)
P4 C57 1.830(5)
C35 C36 1.322(6)
C35 H40 0.9500
C36 C37 1.462(7)
C36 H41 0.9500
C37 C42 1.390(7)
C37 C38 1.395(7)
C38 C39 1.399(7)
C38 H42 0.9500
C39 C40 1.400(8)
C39 H43 0.9500
C40 C41 1.381(9)
C40 H44 0.9500
C41 C42 1.382(9)
C41 H45 0.9500
C42 H46 0.9500
C43 H24 0.9800
C43 H25 0.9800
C43 H26 0.9800
C44 C45 1.383(6)
C44 C49 1.390(7)
C45 C46 1.396(7)
C45 H47 0.9500
C46 C47 1.371(8)
C46 H48 0.9500
C47 C48 1.369(8)
C47 H49 0.9500
C48 C49 1.393(7)
C48 H50 0.9500
C49 H51 0.9500
C50 C51 1.374(6)
C50 C55 1.392(7)
C51 C52 1.394(7)
C51 H62 0.9500
C52 C53 1.370(8)
C52 H63 0.9500
C53 C54 1.375(8)
C53 H64 0.9500
C54 C55 1.395(8)
C54 H65 0.9500
C55 H66 0.9500
C56 H27 0.9800
C56 H28 0.9800
C56 H29 0.9800
C57 C62 1.376(7)
C57 C58 1.392(6)
C58 C59 1.381(6)
C58 H52 0.9500
C59 C60 1.379(8)
C59 H53 0.9500
C60 C61 1.382(8)
C60 H54 0.9500
C61 C62 1.389(7)
C61 H55 0.9500
C62 H56 0.9500
C63 C68 1.374(6)
C63 C64 1.382(7)
C64 C65 1.391(7)
C64 H57 0.9500
C65 C66 1.373(7)
C65 H58 0.9500
C66 C67 1.364(7)
C66 H59 0.9500
C67 C68 1.387(7)
C67 H60 0.9500
C68 H61 0.9500

loop_
_geom_torsion_atom_site_label_1
_geom_torsion_atom_site_label_2
_geom_torsion_atom_site_label_3
_geom_torsion_atom_site_label_4
_geom_torsion
C1 Pd1 P1 C10 98.3(2)
Br1 Pd1 P1 C10 -81.83(15)
C1 Pd1 P1 C9 -16.7(2)
Br1 Pd1 P1 C9 163.11(17)
C1 Pd1 P1 C16 -137.8(2)
Br1 Pd1 P1 C16 42.05(17)
C1 Pd1 P2 C29 97.8(2)
Br1 Pd1 P2 C29 -82.10(17)
C1 Pd1 P2 C22 -21.8(3)
Br1 Pd1 P2 C22 158.3(2)
C1 Pd1 P2 C23 -140.3(2)
Br1 Pd1 P2 C23 39.73(16)
P2 Pd1 C1 C2 -84.7(4)
P1 Pd1 C1 C2 99.0(4)
Pd1 C1 C2 C3 0.9(8)
C1 C2 C3 C4 -9.5(8)
C1 C2 C3 C8 170.0(5)
C8 C3 C4 C5 -0.6(7)
C2 C3 C4 C5 178.9(5)
C3 C4 C5 C6 -1.0(8)
C4 C5 C6 C7 1.1(9)
C5 C6 C7 C8 0.3(10)
C6 C7 C8 C3 -1.9(10)
C4 C3 C8 C7 2.1(8)
C2 C3 C8 C7 -177.4(5)
C9 P1 C10 C11 126.5(4)
C16 P1 C10 C11 -126.6(4)
Pd1 P1 C10 C11 2.0(4)
C9 P1 C10 C15 -48.0(4)
C16 P1 C10 C15 58.8(4)
Pd1 P1 C10 C15 -172.5(4)
C15 C10 C11 C12 2.2(7)
P1 C10 C11 C12 -172.5(4)
C10 C11 C12 C13 -0.3(8)
C11 C12 C13 C14 -1.1(8)
C12 C13 C14 C15 0.5(8)
C13 C14 C15 C10 1.5(8)
C11 C10 C15 C14 -2.8(7)
P1 C10 C15 C14 171.8(4)
C10 P1 C16 C17 2.3(5)
C9 P1 C16 C17 108.8(5)
Pd1 P1 C16 C17 -122.4(4)
C10 P1 C16 C21 -177.2(3)
C9 P1 C16 C21 -70.6(4)
Pd1 P1 C16 C21 58.1(4)
C21 C16 C17 C18 1.1(8)
P1 C16 C17 C18 -178.3(5)
C16 C17 C18 C19 0.0(10)
C17 C18 C19 C20 -0.8(10)
C18 C19 C20 C21 0.5(8)
C17 C16 C21 C20 -1.4(7)
P1 C16 C21 C20 178.1(3)
C19 C20 C21 C16 0.6(7)
C29 P2 C23 C28 153.5(4)
C22 P2 C23 C28 -98.6(4)
Pd1 P2 C23 C28 28.7(4)
C29 P2 C23 C24 -33.9(4)
C22 P2 C23 C24 74.0(4)
Pd1 P2 C23 C24 -158.8(3)
C28 C23 C24 C25 1.6(7)
P2 C23 C24 C25 -171.1(4)
C23 C24 C25 C26 0.7(8)
C24 C25 C26 C27 -2.7(8)
C25 C26 C27 C28 2.3(7)
C24 C23 C28 C27 -1.9(7)
P2 C23 C28 C27 170.8(3)
C26 C27 C28 C23 0.0(7)
C22 P2 C29 C30 -167.1(4)
C23 P2 C29 C30 -62.1(4)
Pd1 P2 C29 C30 66.1(4)
C22 P2 C29 C34 17.0(4)
C23 P2 C29 C34 121.9(4)
Pd1 P2 C29 C34 -109.9(4)
C34 C29 C30 C31 -0.7(7)
P2 C29 C30 C31 -176.8(4)
C29 C30 C31 C32 0.3(8)
C30 C31 C32 C33 0.1(8)
C31 C32 C33 C34 -0.1(8)
C32 C33 C34 C29 -0.3(8)
C30 C29 C34 C33 0.6(7)
P2 C29 C34 C33 176.6(4)
C35 Pd2 P3 C50 99.2(2)
Br2 Pd2 P3 C50 -77.98(16)
C35 Pd2 P3 C43 -21.5(2)
Br2 Pd2 P3 C43 161.32(19)
C35 Pd2 P3 C44 -140.8(2)
Br2 Pd2 P3 C44 42.06(17)
C35 Pd2 P4 C56 -19.7(2)
Br2 Pd2 P4 C56 157.44(19)
C35 Pd2 P4 C63 -139.2(2)
Br2 Pd2 P4 C63 37.94(16)
C35 Pd2 P4 C57 99.9(2)
Br2 Pd2 P4 C57 -82.98(17)
P4 Pd2 C35 C36 -96.2(5)
P3 Pd2 C35 C36 82.0(5)
Pd2 C35 C36 C37 -0.3(8)
C35 C36 C37 C42 -160.1(5)
C35 C36 C37 C38 19.0(8)
C42 C37 C38 C39 -1.6(8)
C36 C37 C38 C39 179.3(5)
C37 C38 C39 C40 0.9(9)
C38 C39 C40 C41 0.7(10)
C39 C40 C41 C42 -1.6(10)
C40 C41 C42 C37 0.9(10)
C38 C37 C42 C41 0.6(8)
C36 C37 C42 C41 179.8(5)
C50 P3 C44 C45 -166.6(4)
C43 P3 C44 C45 -58.5(4)
Pd2 P3 C44 C45 69.5(4)
C50 P3 C44 C49 13.2(4)
C43 P3 C44 C49 121.3(4)
Pd2 P3 C44 C49 -110.8(4)
C49 C44 C45 C46 -0.4(7)
P3 C44 C45 C46 179.3(3)
C44 C45 C46 C47 0.6(7)
C45 C46 C47 C48 -0.3(8)
C46 C47 C48 C49 -0.2(8)
C45 C44 C49 C48 -0.1(7)
P3 C44 C49 C48 -179.8(4)
C47 C48 C49 C44 0.4(8)
C43 P3 C50 C51 157.0(4)
C44 P3 C50 C51 -97.2(4)
Pd2 P3 C50 C51 28.8(4)
C43 P3 C50 C55 -23.8(4)
C44 P3 C50 C55 82.0(4)
Pd2 P3 C50 C55 -152.0(4)
C55 C50 C51 C52 -0.5(8)
P3 C50 C51 C52 178.7(4)
C50 C51 C52 C53 0.7(8)
C51 C52 C53 C54 0.5(9)
C52 C53 C54 C55 -1.7(8)
C51 C50 C55 C54 -0.8(8)
P3 C50 C55 C54 -180.0(4)
C53 C54 C55 C50 1.9(8)
C56 P4 C57 C62 -4.0(5)
C63 P4 C57 C62 102.2(5)
Pd2 P4 C57 C62 -130.5(4)
C56 P4 C57 C58 172.7(4)
C63 P4 C57 C58 -81.0(4)
Pd2 P4 C57 C58 46.2(4)
C62 C57 C58 C59 -0.3(7)
P4 C57 C58 C59 -177.2(3)
C57 C58 C59 C60 -0.9(7)
C58 C59 C60 C61 1.7(8)
C59 C60 C61 C62 -1.2(9)
C58 C57 C62 C61 0.7(9)
P4 C57 C62 C61 177.5(5)
C60 C61 C62 C57 0.0(10)
C56 P4 C63 C68 -57.6(4)
C57 P4 C63 C68 -166.2(4)
Pd2 P4 C63 C68 69.8(4)
C56 P4 C63 C64 124.1(5)
C57 P4 C63 C64 15.5(5)
Pd2 P4 C63 C64 -108.5(4)
C68 C63 C64 C65 1.9(8)
P4 C63 C64 C65 -179.8(5)
C63 C64 C65 C66 0.0(9)
C64 C65 C66 C67 -2.6(9)
C65 C66 C67 C68 3.3(8)
C64 C63 C68 C67 -1.2(8)
P4 C63 C68 C67 -179.6(4)
C66 C67 C68 C63 -1.4(8)
